data_7022484
loop_
_publ_author_name
'Xiong, Zhi-Fang'
'Gao, Rui-Min'
'Xie, Zheng-Kun'
'Guo, Bei-Bei'
'Li, Li'
'Zhu, Yan-Yan'
'Li, Gang'

_publ_section_title
;
 Assembly of a series of MOFs based on the 2-(m-methoxyphenyl)imidazole
 dicarboxylate ligand.
;
_journal_issue 13
_journal_name_full 'Dalton transactions (Cambridge, England : 2003)'
_journal_page_first 4613
_journal_page_last 4624
_journal_paper_doi 10.1039/c2dt32727a
_journal_volume 42
_journal_year 2013
_chemical_formula_moiety 'C44 H32 Cd2 N8 O10'
_chemical_formula_sum 'C44 H32 Cd2 N8 O10'
_chemical_formula_weight 1057.58
_chemical_name_systematic
;
?
;
_space_group_IT_number 4
_symmetry_cell_setting monoclinic
_symmetry_space_group_name_Hall 'P 2yb'
_symmetry_space_group_name_H-M 'P 1 21 1'
_atom_sites_solution_hydrogens geom
_atom_sites_solution_primary direct
_atom_sites_solution_secondary difmap
_audit_creation_method SHELXL-97
_cell_angle_alpha 90.00
_cell_angle_beta 94.8710(10)
_cell_angle_gamma 90.00
_cell_formula_units_Z 2
_cell_length_a 9.3619(6)
_cell_length_b 22.6503(15)
_cell_length_c 9.6061(6)
_cell_measurement_reflns_used 850
_cell_measurement_temperature 298(2)
_cell_measurement_theta_max 20.03
_cell_measurement_theta_min 2.41
_cell_volume 2029.6(2)
_computing_cell_refinement 'Bruker SMART'
_computing_data_collection 'Bruker SMART'
_computing_data_reduction 'Bruker SAINT'
_computing_molecular_graphics 'Bruker SHELXTL'
_computing_publication_material 'Bruker SHELXTL'
_computing_structure_refinement 'Bruker SHELXTL'
_computing_structure_solution 'Bruker SHELXTL'
_diffrn_ambient_temperature 298(2)
_diffrn_measured_fraction_theta_full 0.996
_diffrn_measured_fraction_theta_max 0.996
_diffrn_measurement_device_type 'CCD area detector'
_diffrn_measurement_method 'phi and omega scans'
_diffrn_radiation_monochromator graphite
_diffrn_radiation_source 'fine-focus sealed tube'
_diffrn_radiation_type MoK\a
_diffrn_radiation_wavelength 0.71073
_diffrn_reflns_av_R_equivalents 0.0193
_diffrn_reflns_av_unetI/netI 0.0328
_diffrn_reflns_limit_h_max 11
_diffrn_reflns_limit_h_min -11
_diffrn_reflns_limit_k_max 26
_diffrn_reflns_limit_k_min -24
_diffrn_reflns_limit_l_max 11
_diffrn_reflns_limit_l_min -10
_diffrn_reflns_number 10798
_diffrn_reflns_theta_full 25.00
_diffrn_reflns_theta_max 25.00
_diffrn_reflns_theta_min 1.80
_exptl_absorpt_coefficient_mu 1.120
_exptl_absorpt_correction_T_max 0.8962
_exptl_absorpt_correction_T_min 0.7299
_exptl_absorpt_correction_type multi-scan
_exptl_absorpt_process_details '(SADABS; Bruker, 2008)'
_exptl_crystal_colour colorless
_exptl_crystal_density_diffrn 1.731
_exptl_crystal_density_method 'not measured'
_exptl_crystal_description strip-shaped
_exptl_crystal_F_000 1056
_exptl_crystal_size_max 0.30
_exptl_crystal_size_mid 0.20
_exptl_crystal_size_min 0.10
_refine_diff_density_max 0.473
_refine_diff_density_min -0.384
_refine_diff_density_rms 0.052
_refine_ls_abs_structure_details 'Flack H D (1983), Acta Cryst. A39, 876-881'
_refine_ls_abs_structure_Flack 0.005(13)
_refine_ls_extinction_method none
_refine_ls_goodness_of_fit_ref 1.032
_refine_ls_hydrogen_treatment constr
_refine_ls_matrix_type full
_refine_ls_number_parameters 588
_refine_ls_number_reflns 6013
_refine_ls_number_restraints 2
_refine_ls_restrained_S_all 1.031
_refine_ls_R_factor_all 0.0197
_refine_ls_R_factor_gt 0.0188
_refine_ls_shift/su_max 0.001
_refine_ls_shift/su_mean 0.000
_refine_ls_structure_factor_coef Fsqd
_refine_ls_weighting_details 'calc w=1/[\s^2^(Fo^2^)+(0.0212P)^2^] where P=(Fo^2^+2Fc^2^)/3'
_refine_ls_weighting_scheme calc
_refine_ls_wR_factor_gt 0.0439
_refine_ls_wR_factor_ref 0.0443
_reflns_number_gt 5849
_reflns_number_total 6013
_reflns_threshold_expression I>2sigma(I)
_cod_data_source_file c2dt32727a.txt
_cod_data_source_block a5
_cod_depositor_comments
;
The following automatic conversions were performed:

'_symmetry_cell_setting' value 'Monoclinic' changed to 'monoclinic'
according to /home/saulius/struct/CIF-dictionaries/cif_core.dic
dictionary named 'cif_core.dic' version 2.4.2 from
2011-04-26.

'_exptl_absorpt_correction_type' value 'Multi-scan'
changed to 'multi-scan' according to
/home/saulius/struct/CIF-dictionaries/cif_core.dic dictionary named
'cif_core.dic' version 2.4.2 from 2011-04-26.

Automatic conversion script
Id: cif_fix_values 1891 2012-01-12 08:04:46Z andrius 
;
_cod_original_sg_symbol_H-M 'P 21'
_cod_database_code 7022484

loop_
_symmetry_equiv_pos_as_xyz
'x, y, z'
'-x, y+1/2, -z'

loop_
_atom_site_label
_atom_site_type_symbol
_atom_site_fract_x
_atom_site_fract_y
_atom_site_fract_z
_atom_site_U_iso_or_equiv
_atom_site_adp_type
_atom_site_occupancy
_atom_site_symmetry_multiplicity
_atom_site_calc_flag
_atom_site_refinement_flags
_atom_site_disorder_assembly
_atom_site_disorder_group
Cd1 Cd -0.05208(2) 0.564014(8) 0.80158(2) 0.01455(5) Uani 1 1 d . . .
Cd2 Cd 0.29630(2) 0.785458(9) 1.17441(2) 0.01617(6) Uani 1 1 d . . .
O3 O 0.1850(2) 0.52944(10) 0.8334(2) 0.0205(5) Uani 1 1 d . . .
N3 N -0.0063(3) 0.57504(12) 0.5633(2) 0.0185(6) Uani 1 1 d . . .
C5 C -0.0542(3) 0.73101(13) 0.9591(3) 0.0160(6) Uani 1 1 d . . .
N5 N 0.2606(3) 0.77015(11) 1.4084(3) 0.0172(6) Uani 1 1 d . . .
O2 O 0.4636(2) 0.70731(9) 1.1904(2) 0.0232(5) Uani 1 1 d . . .
C4 C 0.2678(3) 0.56003(15) 0.9135(3) 0.0165(6) Uani 1 1 d . . .
C6 C 0.0706(3) 0.69100(13) 0.9782(3) 0.0153(6) Uani 1 1 d . . .
C11 C 0.0314(4) 0.58684(16) 0.2832(4) 0.0305(9) Uani 1 1 d . . .
H11 H 0.0448 0.5912 0.1890 0.037 Uiso 1 1 calc R . .
O1 O 0.5135(2) 0.61938(10) 1.1074(2) 0.0256(5) Uani 1 1 d . . .
C13 C -0.1160(4) 0.59253(14) 0.4737(3) 0.0200(7) Uani 1 1 d . . .
N6 N 0.4707(3) 0.84044(12) 1.3134(3) 0.0201(6) Uani 1 1 d . . .
N2 N 0.0799(3) 0.63727(11) 0.9193(2) 0.0137(5) Uani 1 1 d . . .
C1 C 0.2846(3) 0.66061(13) 1.0453(3) 0.0139(6) Uani 1 1 d . . .
C3 C 0.4290(3) 0.66329(14) 1.1186(3) 0.0193(7) Uani 1 1 d . . .
N4 N -0.2579(3) 0.59833(12) 0.6720(3) 0.0207(6) Uani 1 1 d . . .
N1 N 0.1910(3) 0.70685(11) 1.0556(3) 0.0149(6) Uani 1 1 d . . .
C9 C 0.1435(4) 0.56808(17) 0.3769(3) 0.0270(7) Uani 1 1 d . . .
H9 H 0.2327 0.5593 0.3464 0.032 Uiso 1 1 calc R . .
C17 C 0.3479(3) 0.79985(12) 1.5029(3) 0.0170(7) Uani 1 1 d . . .
C12 C -0.0987(4) 0.59871(16) 0.3313(3) 0.0264(8) Uani 1 1 d . . .
H12 H -0.1752 0.6108 0.2699 0.032 Uiso 1 1 calc R . .
C18 C 0.3472(3) 0.78923(17) 1.6445(3) 0.0232(7) Uani 1 1 d . . .
H18 H 0.4106 0.8090 1.7081 0.028 Uiso 1 1 calc R . .
C20 C 0.1598(4) 0.71919(15) 1.5946(4) 0.0268(8) Uani 1 1 d . . .
H20 H 0.0937 0.6920 1.6228 0.032 Uiso 1 1 calc R . .
C15 C -0.2561(4) 0.60410(14) 0.5326(3) 0.0214(7) Uani 1 1 d . . .
C16 C -0.3806(4) 0.60766(16) 0.7301(4) 0.0279(8) Uani 1 1 d . . .
H16 H -0.3818 0.6026 0.8260 0.033 Uiso 1 1 calc R . .
C2 C 0.2159(3) 0.61769(13) 0.9615(3) 0.0147(6) Uani 1 1 d . . .
C7 C -0.1943(4) 0.71042(14) 0.9590(3) 0.0220(7) Uani 1 1 d . . .
H7 H -0.2125 0.6704 0.9708 0.026 Uiso 1 1 calc R . .
C19 C 0.2500(4) 0.74839(16) 1.6905(4) 0.0261(8) Uani 1 1 d . . .
H19 H 0.2466 0.7411 1.7854 0.031 Uiso 1 1 calc R . .
C8 C -0.0285(3) 0.79080(15) 0.9426(3) 0.0173(6) Uani 1 1 d . . .
H8 H 0.0653 0.8042 0.9407 0.021 Uiso 1 1 calc R . .
C10 C 0.1197(3) 0.56274(16) 0.5154(3) 0.0243(7) Uani 1 1 d . . .
H10 H 0.1945 0.5500 0.5782 0.029 Uiso 1 1 calc R . .
O10 O -0.1819(2) 0.56575(10) 1.0100(2) 0.0204(4) Uani 1 1 d . . .
O9 O -0.3012(2) 0.50942(10) 1.1502(2) 0.0226(5) Uani 1 1 d . . .
H9A H -0.3753 0.5283 1.1330 0.034 Uiso 1 1 d R . .
O5 O 0.3754(2) 0.82402(9) 0.9662(2) 0.0185(5) Uani 1 1 d . . .
O4 O -0.1029(2) 0.88869(9) 0.9153(2) 0.0242(5) Uani 1 1 d . . .
O8 O 0.3935(2) 0.90734(10) 0.8460(2) 0.0225(5) Uani 1 1 d . . .
H8A H 0.3634 0.9413 0.8484 0.034 Uiso 1 1 calc R . .
O7 O 0.3948(2) 0.54396(9) 0.9559(2) 0.0215(5) Uani 1 1 d . . .
N8 N -0.1330(3) 0.47136(11) 0.8381(3) 0.0160(5) Uani 1 1 d . . .
N10 N 0.1953(3) 0.87648(11) 1.1426(2) 0.0154(5) Uani 1 1 d . . .
C24 C -0.2321(3) 0.51716(14) 1.0401(3) 0.0173(7) Uani 1 1 d . . .
C28 C 0.3444(3) 0.87719(14) 0.9445(3) 0.0175(7) Uani 1 1 d . . .
C22 C -0.1414(3) 0.83116(14) 0.9287(3) 0.0189(7) Uani 1 1 d . . .
C21 C -0.2824(4) 0.81079(15) 0.9263(3) 0.0232(7) Uani 1 1 d . . .
H21 H -0.3590 0.8370 0.9150 0.028 Uiso 1 1 calc R . .
C25 C -0.1260(3) 0.41666(13) 0.7847(3) 0.0157(6) Uani 1 1 d . . .
C23 C -0.2116(3) 0.46554(14) 0.9512(3) 0.0164(6) Uani 1 1 d . . .
C27 C 0.2495(3) 0.90718(14) 1.0370(3) 0.0149(6) Uani 1 1 d . . .
C40 C -0.0564(3) 0.40061(14) 0.6589(3) 0.0178(7) Uani 1 1 d . . .
C37 C 0.4446(3) 0.84526(14) 1.4479(3) 0.0186(7) Uani 1 1 d . . .
C41 C 0.0349(3) 0.35201(15) 0.6654(3) 0.0218(7) Uani 1 1 d . . .
H41 H 0.0556 0.3321 0.7494 0.026 Uiso 1 1 calc R . .
C38 C -0.3063(4) 0.75058(16) 0.9412(4) 0.0255(8) Uani 1 1 d . . .
H38 H -0.4000 0.7368 0.9391 0.031 Uiso 1 1 calc R . .
C36 C 0.1692(4) 0.73110(14) 1.4551(3) 0.0226(7) Uani 1 1 d . . .
H36 H 0.1087 0.7108 1.3899 0.027 Uiso 1 1 calc R . .
C29 C 0.5576(4) 0.88004(16) 1.2608(3) 0.0265(8) Uani 1 1 d . . .
H29 H 0.5768 0.8762 1.1678 0.032 Uiso 1 1 calc R . .
C35 C -0.3777(4) 0.62018(17) 0.4498(4) 0.0330(9) Uani 1 1 d . . .
H35 H -0.3753 0.6233 0.3534 0.040 Uiso 1 1 calc R . .
C42 C -0.0896(4) 0.42969(15) 0.5332(3) 0.0244(7) Uani 1 1 d . . .
H42 H -0.1515 0.4619 0.5287 0.029 Uiso 1 1 calc R . .
C32 C 0.5027(4) 0.89008(16) 1.5314(4) 0.0321(9) Uani 1 1 d . . .
H32 H 0.4822 0.8930 1.6242 0.038 Uiso 1 1 calc R . .
C30 C 0.6198(4) 0.92603(17) 1.3370(4) 0.0320(9) Uani 1 1 d . . .
H30 H 0.6786 0.9531 1.2969 0.038 Uiso 1 1 calc R . .
C31 C 0.5916(5) 0.93046(18) 1.4755(4) 0.0398(10) Uani 1 1 d . . .
H31 H 0.6327 0.9607 1.5308 0.048 Uiso 1 1 calc R . .
C33 C -0.2144(4) 0.93152(16) 0.8996(4) 0.0332(9) Uani 1 1 d . . .
H33A H -0.2669 0.9314 0.9813 0.050 Uiso 1 1 calc R . .
H33B H -0.2780 0.9222 0.8190 0.050 Uiso 1 1 calc R . .
H33C H -0.1736 0.9699 0.8882 0.050 Uiso 1 1 calc R . .
C39 C -0.5026(4) 0.63161(18) 0.5110(4) 0.0369(9) Uani 1 1 d . . .
H39 H -0.5843 0.6440 0.4570 0.044 Uiso 1 1 calc R . .
C34 C -0.5051(4) 0.62443(17) 0.6540(4) 0.0331(9) Uani 1 1 d . . .
H34 H -0.5888 0.6308 0.6974 0.040 Uiso 1 1 calc R . .
O11 O 0.1847(3) 0.28535(15) 0.5513(2) 0.0403(6) Uani 1 1 d U . .
C44 C 0.0947(4) 0.33352(16) 0.5459(4) 0.0294(8) Uani 1 1 d . A .
C47 C -0.0293(4) 0.41020(17) 0.4142(3) 0.0326(9) Uani 1 1 d . A .
H47 H -0.0501 0.4297 0.3298 0.039 Uiso 1 1 calc R . .
C43 C 0.0613(4) 0.36204(17) 0.4204(4) 0.0350(9) Uani 1 1 d . . .
H43 H 0.0999 0.3488 0.3400 0.042 Uiso 1 1 calc R A .
C45 C 0.2261(7) 0.2559(3) 0.6825(7) 0.0354(17) Uani 0.569(8) 1 d PU A 1
H45A H 0.2889 0.2236 0.6665 0.053 Uiso 0.569(8) 1 calc PR A 1
H45B H 0.1421 0.2413 0.7218 0.053 Uiso 0.569(8) 1 calc PR A 1
H45C H 0.2747 0.2834 0.7462 0.053 Uiso 0.569(8) 1 calc PR A 1
C45' C 0.2392(10) 0.2699(4) 0.4215(10) 0.045(3) Uani 0.431(8) 1 d P A 2
H45D H 0.3006 0.2361 0.4348 0.067 Uiso 0.431(8) 1 calc PR A 2
H45E H 0.2927 0.3024 0.3886 0.067 Uiso 0.431(8) 1 calc PR A 2
H45F H 0.1608 0.2608 0.3539 0.067 Uiso 0.431(8) 1 calc PR A 2

loop_
_atom_site_aniso_label
_atom_site_aniso_U_11
_atom_site_aniso_U_22
_atom_site_aniso_U_33
_atom_site_aniso_U_23
_atom_site_aniso_U_13
_atom_site_aniso_U_12
Cd1 0.01731(11) 0.01241(11) 0.01389(10) 0.00054(9) 0.00112(8) -0.00141(9)
Cd2 0.02155(12) 0.01247(11) 0.01424(10) -0.00115(9) 0.00008(8) 0.00007(9)
O3 0.0233(12) 0.0177(12) 0.0202(11) -0.0069(9) -0.0003(9) 0.0024(9)
N3 0.0209(14) 0.0165(16) 0.0181(13) -0.0001(11) 0.0021(10) -0.0021(11)
C5 0.0181(16) 0.0144(16) 0.0154(15) -0.0024(12) 0.0012(12) 0.0020(12)
N5 0.0174(14) 0.0167(15) 0.0177(13) 0.0003(10) 0.0016(11) 0.0007(10)
O2 0.0225(12) 0.0174(12) 0.0279(12) -0.0059(10) -0.0085(10) 0.0009(9)
C4 0.0214(15) 0.0143(15) 0.0148(14) 0.0021(14) 0.0069(11) 0.0014(14)
C6 0.0176(16) 0.0131(15) 0.0153(15) 0.0005(12) 0.0023(12) 0.0006(12)
C11 0.044(2) 0.031(2) 0.0182(17) -0.0053(15) 0.0102(16) -0.0085(17)
O1 0.0212(12) 0.0177(12) 0.0367(13) -0.0053(10) -0.0054(10) 0.0088(10)
C13 0.0289(18) 0.0138(16) 0.0172(15) -0.0010(13) 0.0003(13) -0.0048(13)
N6 0.0215(14) 0.0209(14) 0.0182(13) 0.0006(11) 0.0031(11) 0.0002(11)
N2 0.0155(13) 0.0134(13) 0.0126(12) -0.0003(10) 0.0032(10) 0.0023(10)
C1 0.0166(16) 0.0133(15) 0.0125(14) 0.0026(12) 0.0042(12) 0.0048(12)
C3 0.0193(17) 0.0205(17) 0.0179(16) 0.0038(14) 0.0002(13) 0.0003(13)
N4 0.0197(14) 0.0220(15) 0.0201(14) 0.0020(11) 0.0006(11) -0.0014(11)
N1 0.0164(14) 0.0138(14) 0.0144(13) -0.0008(10) 0.0009(10) 0.0008(10)
C9 0.0306(18) 0.0280(18) 0.0238(16) -0.0032(17) 0.0108(13) -0.0006(17)
C17 0.0196(16) 0.0122(17) 0.0199(15) -0.0015(12) 0.0047(12) 0.0016(12)
C12 0.033(2) 0.026(2) 0.0184(17) 0.0023(15) -0.0060(15) -0.0030(16)
C18 0.0286(17) 0.0236(17) 0.0172(14) -0.0044(16) 0.0016(12) -0.0016(17)
C20 0.032(2) 0.0207(18) 0.0290(19) 0.0051(15) 0.0100(15) -0.0029(15)
C15 0.0255(18) 0.0181(17) 0.0202(16) 0.0018(13) -0.0011(13) -0.0027(14)
C16 0.0259(19) 0.032(2) 0.0266(18) 0.0040(16) 0.0055(15) 0.0005(15)
C2 0.0147(15) 0.0165(16) 0.0131(14) 0.0011(12) 0.0017(11) 0.0005(12)
C7 0.0229(18) 0.0143(17) 0.0291(18) -0.0001(14) 0.0042(14) 0.0004(13)
C19 0.037(2) 0.024(2) 0.0185(17) 0.0014(15) 0.0089(15) -0.0007(16)
C8 0.0173(15) 0.0170(16) 0.0176(14) -0.0022(14) 0.0019(11) -0.0002(14)
C10 0.0242(16) 0.0241(17) 0.0246(15) -0.0012(16) 0.0014(12) -0.0007(16)
O10 0.0277(11) 0.0130(11) 0.0212(10) -0.0001(10) 0.0063(8) -0.0016(11)
O9 0.0306(13) 0.0175(12) 0.0214(11) 0.0015(10) 0.0118(9) 0.0040(10)
O5 0.0226(12) 0.0160(12) 0.0172(11) -0.0010(9) 0.0041(9) 0.0038(9)
O4 0.0275(13) 0.0127(11) 0.0318(13) 0.0010(10) -0.0012(10) 0.0028(10)
O8 0.0306(13) 0.0149(11) 0.0237(12) -0.0032(9) 0.0130(10) 0.0032(9)
O7 0.0185(12) 0.0181(12) 0.0273(12) -0.0042(9) -0.0003(9) 0.0050(9)
N8 0.0197(14) 0.0142(13) 0.0148(13) 0.0008(11) 0.0060(10) -0.0017(11)
N10 0.0207(14) 0.0116(13) 0.0144(13) -0.0020(11) 0.0036(10) 0.0002(10)
C24 0.0185(16) 0.0164(17) 0.0169(15) 0.0021(13) 0.0021(12) 0.0033(13)
C28 0.0167(16) 0.0181(17) 0.0181(15) -0.0018(13) 0.0030(12) 0.0012(12)
C22 0.0263(18) 0.0150(16) 0.0152(15) -0.0011(13) 0.0003(13) 0.0009(13)
C21 0.0212(17) 0.0233(18) 0.0257(17) 0.0019(14) 0.0052(14) 0.0102(14)
C25 0.0167(16) 0.0144(16) 0.0164(15) 0.0002(12) 0.0044(12) -0.0023(12)
C23 0.0171(16) 0.0186(17) 0.0135(15) -0.0012(13) 0.0016(12) 0.0019(13)
C27 0.0134(16) 0.0183(16) 0.0129(15) 0.0008(12) 0.0009(12) 0.0000(12)
C40 0.0197(16) 0.0163(17) 0.0182(16) -0.0012(13) 0.0068(13) -0.0062(13)
C37 0.0199(16) 0.0177(16) 0.0185(15) 0.0008(13) 0.0029(12) 0.0004(13)
C41 0.0224(17) 0.0233(18) 0.0201(16) -0.0001(14) 0.0050(13) 0.0011(14)
C38 0.0186(18) 0.0244(19) 0.034(2) -0.0005(16) 0.0040(14) -0.0005(14)
C36 0.0243(18) 0.0169(17) 0.0265(18) -0.0014(14) 0.0010(14) -0.0053(14)
C29 0.0286(19) 0.034(2) 0.0174(16) 0.0018(15) 0.0062(14) -0.0099(16)
C35 0.029(2) 0.045(2) 0.0235(19) 0.0073(17) -0.0071(15) -0.0024(18)
C42 0.034(2) 0.0167(17) 0.0228(17) 0.0007(14) 0.0025(14) -0.0055(14)
C32 0.043(2) 0.033(2) 0.0208(17) -0.0063(16) 0.0090(16) -0.0165(18)
C30 0.038(2) 0.029(2) 0.030(2) 0.0008(16) 0.0092(16) -0.0174(17)
C31 0.058(3) 0.030(2) 0.033(2) -0.0119(17) 0.0077(19) -0.023(2)
C33 0.038(2) 0.0202(19) 0.041(2) 0.0010(17) 0.0006(17) 0.0103(16)
C39 0.0216(19) 0.047(2) 0.040(2) 0.0121(19) -0.0070(16) 0.0018(17)
C34 0.0217(18) 0.037(2) 0.041(2) 0.0111(18) 0.0046(16) 0.0037(16)
O11 0.0437(15) 0.0447(15) 0.0339(12) -0.0101(14) 0.0118(11) 0.0158(15)
C44 0.0266(18) 0.0255(19) 0.037(2) -0.0092(16) 0.0094(15) -0.0022(14)
C47 0.051(2) 0.035(2) 0.0125(16) 0.0010(15) 0.0075(16) -0.0097(18)
C43 0.042(2) 0.041(2) 0.0249(19) -0.0105(17) 0.0160(16) -0.0069(18)
C45 0.029(4) 0.027(4) 0.049(3) -0.008(3) 0.000(3) 0.015(3)
C45' 0.038(6) 0.052(7) 0.045(6) -0.020(5) 0.011(4) 0.010(4)

loop_
_atom_type_symbol
_atom_type_description
_atom_type_scat_dispersion_real
_atom_type_scat_dispersion_imag
_atom_type_scat_source
C C 0.0033 0.0016 'International Tables Vol C Tables 4.2.6.8 and 6.1.1.4'
H H 0.0000 0.0000 'International Tables Vol C Tables 4.2.6.8 and 6.1.1.4'
N N 0.0061 0.0033 'International Tables Vol C Tables 4.2.6.8 and 6.1.1.4'
O O 0.0106 0.0060 'International Tables Vol C Tables 4.2.6.8 and 6.1.1.4'
Cd Cd -0.8075 1.2024 'International Tables Vol C Tables 4.2.6.8 and 6.1.1.4'

loop_
_geom_angle_atom_site_label_1
_geom_angle_atom_site_label_2
_geom_angle_atom_site_label_3
_geom_angle
_geom_angle_site_symmetry_1
_geom_angle_site_symmetry_3
N8 Cd1 N2 139.62(9) . .
N8 Cd1 N4 96.83(9) . .
N2 Cd1 N4 113.89(9) . .
N8 Cd1 O3 89.76(9) . .
N2 Cd1 O3 73.45(8) . .
N4 Cd1 O3 155.19(8) . .
N8 Cd1 N3 109.63(9) . .
N2 Cd1 N3 105.27(9) . .
N4 Cd1 N3 70.13(9) . .
O3 Cd1 N3 85.11(8) . .
N8 Cd1 O10 71.97(8) . .
N2 Cd1 O10 82.47(8) . .
N4 Cd1 O10 89.20(8) . .
O3 Cd1 O10 115.55(7) . .
N3 Cd1 O10 159.33(8) . .
N10 Cd2 N1 118.70(9) . .
N10 Cd2 N5 99.92(9) . .
N1 Cd2 N5 105.92(9) . .
N10 Cd2 O5 73.01(8) . .
N1 Cd2 O5 91.04(8) . .
N5 Cd2 O5 162.89(8) . .
N10 Cd2 O2 162.42(8) . .
N1 Cd2 O2 72.82(8) . .
N5 Cd2 O2 88.53(8) . .
O5 Cd2 O2 94.51(8) . .
N10 Cd2 N6 81.86(9) . .
N1 Cd2 N6 159.11(9) . .
N5 Cd2 N6 71.51(9) . .
O5 Cd2 N6 91.85(8) . .
O2 Cd2 N6 86.33(8) . .
C4 O3 Cd1 115.09(19) . .
C10 N3 C13 119.5(3) . .
C10 N3 Cd1 123.2(2) . .
C13 N3 Cd1 117.2(2) . .
C8 C5 C7 120.0(3) . .
C8 C5 C6 118.0(3) . .
C7 C5 C6 122.0(3) . .
C36 N5 C17 118.2(3) . .
C36 N5 Cd2 124.9(2) . .
C17 N5 Cd2 116.60(19) . .
C3 O2 Cd2 115.3(2) . .
O3 C4 O7 123.3(3) . .
O3 C4 C2 118.4(3) . .
O7 C4 C2 118.3(3) . .
N1 C6 N2 113.1(3) . .
N1 C6 C5 121.4(3) . .
N2 C6 C5 125.4(3) . .
C12 C11 C9 119.2(3) . .
C12 C11 H11 120.4 . .
C9 C11 H11 120.4 . .
N3 C13 C12 120.7(3) . .
N3 C13 C15 117.2(3) . .
C12 C13 C15 122.1(3) . .
C29 N6 C37 118.4(3) . .
C29 N6 Cd2 123.4(2) . .
C37 N6 Cd2 114.4(2) . .
C6 N2 C2 104.9(2) . .
C6 N2 Cd1 143.6(2) . .
C2 N2 Cd1 110.86(19) . .
N1 C1 C2 108.1(3) . .
N1 C1 C3 120.0(3) . .
C2 C1 C3 132.0(3) . .
O2 C3 O1 122.5(3) . .
O2 C3 C1 119.0(3) . .
O1 C3 C1 118.5(3) . .
C16 N4 C15 119.0(3) . .
C16 N4 Cd1 122.0(2) . .
C15 N4 Cd1 118.8(2) . .
C6 N1 C1 105.4(3) . .
C6 N1 Cd2 141.9(2) . .
C1 N1 Cd2 112.2(2) . .
C10 C9 C11 118.6(3) . .
C10 C9 H9 120.7 . .
C11 C9 H9 120.7 . .
N5 C17 C18 121.5(3) . .
N5 C17 C37 117.1(3) . .
C18 C17 C37 121.4(3) . .
C11 C12 C13 119.5(3) . .
C11 C12 H12 120.3 . .
C13 C12 H12 120.3 . .
C17 C18 C19 119.0(3) . .
C17 C18 H18 120.5 . .
C19 C18 H18 120.5 . .
C19 C20 C36 118.3(3) . .
C19 C20 H20 120.9 . .
C36 C20 H20 120.9 . .
N4 C15 C35 121.3(3) . .
N4 C15 C13 116.4(3) . .
C35 C15 C13 122.3(3) . .
N4 C16 C34 122.8(3) . .
N4 C16 H16 118.6 . .
C34 C16 H16 118.6 . .
N2 C2 C1 108.5(3) . .
N2 C2 C4 120.8(3) . .
C1 C2 C4 130.7(3) . .
C38 C7 C5 118.8(3) . .
C38 C7 H7 120.6 . .
C5 C7 H7 120.6 . .
C20 C19 C18 119.3(3) . .
C20 C19 H19 120.3 . .
C18 C19 H19 120.3 . .
C5 C8 C22 120.8(3) . .
C5 C8 H8 119.6 . .
C22 C8 H8 119.6 . .
N3 C10 C9 122.5(3) . .
N3 C10 H10 118.7 . .
C9 C10 H10 118.7 . .
C24 O10 Cd1 113.84(19) . .
C24 O9 H9A 103.7 . .
C28 O5 Cd2 114.36(19) . .
C22 O4 C33 117.7(3) . .
C28 O8 H8A 109.5 . .
C25 N8 C23 105.1(2) . .
C25 N8 Cd1 140.0(2) . .
C23 N8 Cd1 114.88(19) . .
C25 N10 C27 105.5(2) 2_557 .
C25 N10 Cd2 139.01(19) 2_557 .
C27 N10 Cd2 112.61(19) . .
O10 C24 O9 122.4(3) . .
O10 C24 C23 119.9(3) . .
O9 C24 C23 117.7(3) . .
O5 C28 O8 122.8(3) . .
O5 C28 C27 119.1(3) . .
O8 C28 C27 118.1(3) . .
O4 C22 C8 115.6(3) . .
O4 C22 C21 124.9(3) . .
C8 C22 C21 119.5(3) . .
C38 C21 C22 118.8(3) . .
C38 C21 H21 120.6 . .
C22 C21 H21 120.6 . .
N8 C25 N10 112.6(2) . 2_547
N8 C25 C40 125.6(3) . .
N10 C25 C40 121.8(3) 2_547 .
N8 C23 C27 108.5(3) . 2_547
N8 C23 C24 119.3(3) . .
C27 C23 C24 132.0(3) 2_547 .
N10 C27 C23 108.3(3) . 2_557
N10 C27 C28 119.7(3) . .
C23 C27 C28 131.7(3) 2_557 .
C42 C40 C41 120.4(3) . .
C42 C40 C25 121.1(3) . .
C41 C40 C25 118.2(3) . .
N6 C37 C32 121.7(3) . .
N6 C37 C17 116.7(3) . .
C32 C37 C17 121.5(3) . .
C44 C41 C40 119.5(3) . .
C44 C41 H41 120.3 . .
C40 C41 H41 120.3 . .
C7 C38 C21 122.0(3) . .
C7 C38 H38 119.0 . .
C21 C38 H38 119.0 . .
N5 C36 C20 123.6(3) . .
N5 C36 H36 118.2 . .
C20 C36 H36 118.2 . .
N6 C29 C30 123.4(3) . .
N6 C29 H29 118.3 . .
C30 C29 H29 118.3 . .
C39 C35 C15 119.4(3) . .
C39 C35 H35 120.3 . .
C15 C35 H35 120.3 . .
C40 C42 C47 119.2(3) . .
C40 C42 H42 120.4 . .
C47 C42 H42 120.4 . .
C31 C32 C37 119.0(3) . .
C31 C32 H32 120.5 . .
C37 C32 H32 120.5 . .
C29 C30 C31 117.5(3) . .
C29 C30 H30 121.3 . .
C31 C30 H30 121.3 . .
C32 C31 C30 119.9(3) . .
C32 C31 H31 120.0 . .
C30 C31 H31 120.0 . .
O4 C33 H33A 109.5 . .
O4 C33 H33B 109.5 . .
H33A C33 H33B 109.5 . .
O4 C33 H33C 109.5 . .
H33A C33 H33C 109.5 . .
H33B C33 H33C 109.5 . .
C35 C39 C34 119.2(3) . .
C35 C39 H39 120.4 . .
C34 C39 H39 120.4 . .
C16 C34 C39 118.3(3) . .
C16 C34 H34 120.8 . .
C39 C34 H34 120.8 . .
C44 O11 C45' 115.1(5) . .
C44 O11 C45 121.0(3) . .
C45' O11 C45 123.8(5) . .
O11 C44 C43 119.8(3) . .
O11 C44 C41 119.9(3) . .
C43 C44 C41 120.4(3) . .
C43 C47 C42 120.4(3) . .
C43 C47 H47 119.8 . .
C42 C47 H47 119.8 . .
C44 C43 C47 120.1(3) . .
C44 C43 H43 120.0 . .
C47 C43 H43 120.0 . .
O11 C45 H45A 109.5 . .
O11 C45 H45B 109.5 . .
H45A C45 H45B 109.5 . .
O11 C45 H45C 109.5 . .
H45A C45 H45C 109.5 . .
H45B C45 H45C 109.5 . .
O11 C45' H45D 109.5 . .
O11 C45' H45E 109.5 . .
H45D C45' H45E 109.5 . .
O11 C45' H45F 109.5 . .
H45D C45' H45F 109.5 . .
H45E C45' H45F 109.5 . .

loop_
_geom_bond_atom_site_label_1
_geom_bond_atom_site_label_2
_geom_bond_distance
_geom_bond_site_symmetry_2
Cd1 N8 2.268(2) .
Cd1 N2 2.306(3) .
Cd1 N4 2.337(3) .
Cd1 O3 2.349(2) .
Cd1 N3 2.378(2) .
Cd1 O10 2.4285(19) .
Cd2 N10 2.278(2) .
Cd2 N1 2.292(3) .
Cd2 N5 2.326(2) .
Cd2 O5 2.359(2) .
Cd2 O2 2.360(2) .
Cd2 N6 2.373(3) .
O3 C4 1.253(4) .
N3 C10 1.331(4) .
N3 C13 1.343(4) .
C5 C8 1.387(5) .
C5 C7 1.391(5) .
C5 C6 1.478(4) .
N5 C36 1.334(4) .
N5 C17 1.349(4) .
O2 C3 1.240(4) .
C4 O7 1.276(4) .
C4 C2 1.481(4) .
C6 N1 1.345(4) .
C6 N2 1.348(4) .
C11 C12 1.365(5) .
C11 C9 1.390(5) .
C11 H11 0.9300 .
O1 C3 1.281(4) .
C13 C12 1.397(5) .
C13 C15 1.495(5) .
N6 C29 1.339(4) .
N6 C37 1.340(4) .
N2 C2 1.377(4) .
C1 N1 1.374(4) .
C1 C2 1.385(4) .
C1 C3 1.472(4) .
N4 C16 1.335(4) .
N4 C15 1.346(4) .
C9 C10 1.373(4) .
C9 H9 0.9300 .
C17 C18 1.382(4) .
C17 C37 1.496(4) .
C12 H12 0.9300 .
C18 C19 1.395(5) .
C18 H18 0.9300 .
C20 C19 1.366(5) .
C20 C36 1.377(5) .
C20 H20 0.9300 .
C15 C35 1.382(5) .
C16 C34 1.376(5) .
C16 H16 0.9300 .
C7 C38 1.388(5) .
C7 H7 0.9300 .
C19 H19 0.9300 .
C8 C22 1.396(4) .
C8 H8 0.9300 .
C10 H10 0.9300 .
O10 C24 1.241(4) .
O9 C24 1.298(4) .
O9 H9A 0.8200 .
O5 C28 1.252(4) .
O4 C22 1.361(4) .
O4 C33 1.424(4) .
O8 C28 1.283(4) .
O8 H8A 0.8200 .
N8 C25 1.345(4) .
N8 C23 1.370(4) .
N10 C25 1.347(4) 2_557
N10 C27 1.364(4) .
C24 C23 1.470(4) .
C28 C27 1.474(4) .
C22 C21 1.397(5) .
C21 C38 1.391(5) .
C21 H21 0.9300 .
C25 N10 1.347(4) 2_547
C25 C40 1.466(4) .
C23 C27 1.376(5) 2_547
C27 C23 1.376(4) 2_557
C40 C42 1.387(4) .
C40 C41 1.392(5) .
C37 C32 1.377(5) .
C41 C44 1.384(5) .
C41 H41 0.9300 .
C38 H38 0.9300 .
C36 H36 0.9300 .
C29 C30 1.374(5) .
C29 H29 0.9300 .
C35 C39 1.377(5) .
C35 H35 0.9300 .
C42 C47 1.389(5) .
C42 H42 0.9300 .
C32 C31 1.376(5) .
C32 H32 0.9300 .
C30 C31 1.381(5) .
C30 H30 0.9300 .
C31 H31 0.9300 .
C33 H33A 0.9600 .
C33 H33B 0.9600 .
C33 H33C 0.9600 .
C39 C34 1.385(5) .
C39 H39 0.9300 .
C34 H34 0.9300 .
O11 C44 1.377(5) .
O11 C45' 1.430(9) .
O11 C45 1.450(7) .
C44 C43 1.380(5) .
C47 C43 1.380(6) .
C47 H47 0.9300 .
C43 H43 0.9300 .
C45 H45A 0.9600 .
C45 H45B 0.9600 .
C45 H45C 0.9600 .
C45' H45D 0.9600 .
C45' H45E 0.9600 .
C45' H45F 0.9600 .

loop_
_geom_hbond_atom_site_label_D
_geom_hbond_atom_site_label_H
_geom_hbond_atom_site_label_A
_geom_hbond_distance_DH
_geom_hbond_distance_HA
_geom_hbond_distance_DA
_geom_hbond_angle_DHA
_geom_hbond_site_symmetry_A
O9 H9A O1 0.82 2.31 3.043(3) 148.5 1_455
O9 H9A O7 0.82 2.65 3.361(3) 145.7 1_455
O8 H8A O9 0.82 1.65 2.470(3) 178.8 2_557

loop_
_geom_torsion_atom_site_label_1
_geom_torsion_atom_site_label_2
_geom_torsion_atom_site_label_3
_geom_torsion_atom_site_label_4
_geom_torsion
_geom_torsion_site_symmetry_1
_geom_torsion_site_symmetry_4
N8 Cd1 O3 C4 -132.8(2) . .
N2 Cd1 O3 C4 9.9(2) . .
N4 Cd1 O3 C4 121.2(2) . .
N3 Cd1 O3 C4 117.4(2) . .
O10 Cd1 O3 C4 -63.0(2) . .
N8 Cd1 N3 C10 -89.5(3) . .
N2 Cd1 N3 C10 69.9(3) . .
N4 Cd1 N3 C10 -179.8(3) . .
O3 Cd1 N3 C10 -1.5(3) . .
O10 Cd1 N3 C10 179.7(2) . .
N8 Cd1 N3 C13 88.0(2) . .
N2 Cd1 N3 C13 -112.6(2) . .
N4 Cd1 N3 C13 -2.3(2) . .
O3 Cd1 N3 C13 176.0(2) . .
O10 Cd1 N3 C13 -2.8(4) . .
N10 Cd2 N5 C36 110.0(2) . .
N1 Cd2 N5 C36 -13.9(3) . .
O5 Cd2 N5 C36 173.9(2) . .
O2 Cd2 N5 C36 -85.5(2) . .
N6 Cd2 N5 C36 -172.2(3) . .
N10 Cd2 N5 C17 -75.7(2) . .
N1 Cd2 N5 C17 160.4(2) . .
O5 Cd2 N5 C17 -11.8(4) . .
O2 Cd2 N5 C17 88.8(2) . .
N6 Cd2 N5 C17 2.2(2) . .
N10 Cd2 O2 C3 -126.1(3) . .
N1 Cd2 O2 C3 7.4(2) . .
N5 Cd2 O2 C3 114.6(2) . .
O5 Cd2 O2 C3 -82.2(2) . .
N6 Cd2 O2 C3 -173.8(2) . .
Cd1 O3 C4 O7 171.1(2) . .
Cd1 O3 C4 C2 -8.8(3) . .
C8 C5 C6 N1 38.7(4) . .
C7 C5 C6 N1 -140.5(3) . .
C8 C5 C6 N2 -139.0(3) . .
C7 C5 C6 N2 41.8(4) . .
C10 N3 C13 C12 -0.9(5) . .
Cd1 N3 C13 C12 -178.5(2) . .
C10 N3 C13 C15 178.3(3) . .
Cd1 N3 C13 C15 0.7(4) . .
N10 Cd2 N6 C29 -67.2(3) . .
N1 Cd2 N6 C29 103.2(3) . .
N5 Cd2 N6 C29 -170.6(3) . .
O5 Cd2 N6 C29 5.4(3) . .
O2 Cd2 N6 C29 99.8(3) . .
N10 Cd2 N6 C37 90.4(2) . .
N1 Cd2 N6 C37 -99.2(3) . .
N5 Cd2 N6 C37 -13.0(2) . .
O5 Cd2 N6 C37 163.0(2) . .
O2 Cd2 N6 C37 -102.6(2) . .
N1 C6 N2 C2 -0.4(3) . .
C5 C6 N2 C2 177.6(3) . .
N1 C6 N2 Cd1 168.8(2) . .
C5 C6 N2 Cd1 -13.3(5) . .
N8 Cd1 N2 C6 -108.7(3) . .
N4 Cd1 N2 C6 27.5(4) . .
O3 Cd1 N2 C6 -177.8(3) . .
N3 Cd1 N2 C6 102.2(3) . .
O10 Cd1 N2 C6 -58.3(3) . .
N8 Cd1 N2 C2 60.1(2) . .
N4 Cd1 N2 C2 -163.74(18) . .
O3 Cd1 N2 C2 -9.05(18) . .
N3 Cd1 N2 C2 -89.08(19) . .
O10 Cd1 N2 C2 110.49(19) . .
Cd2 O2 C3 O1 174.1(2) . .
Cd2 O2 C3 C1 -7.0(4) . .
N1 C1 C3 O2 0.9(4) . .
C2 C1 C3 O2 -178.6(3) . .
N1 C1 C3 O1 179.7(3) . .
C2 C1 C3 O1 0.2(5) . .
N8 Cd1 N4 C16 69.8(3) . .
N2 Cd1 N4 C16 -83.4(3) . .
O3 Cd1 N4 C16 174.2(2) . .
N3 Cd1 N4 C16 178.2(3) . .
O10 Cd1 N4 C16 -2.0(3) . .
N8 Cd1 N4 C15 -104.6(2) . .
N2 Cd1 N4 C15 102.3(2) . .
O3 Cd1 N4 C15 -0.2(4) . .
N3 Cd1 N4 C15 3.9(2) . .
O10 Cd1 N4 C15 -176.3(2) . .
N2 C6 N1 C1 0.5(3) . .
C5 C6 N1 C1 -177.5(3) . .
N2 C6 N1 Cd2 171.7(2) . .
C5 C6 N1 Cd2 -6.3(5) . .
C2 C1 N1 C6 -0.4(3) . .
C3 C1 N1 C6 -180.0(3) . .
C2 C1 N1 Cd2 -174.54(19) . .
C3 C1 N1 Cd2 5.9(3) . .
N10 Cd2 N1 C6 -11.8(4) . .
N5 Cd2 N1 C6 99.3(3) . .
O5 Cd2 N1 C6 -82.9(3) . .
O2 Cd2 N1 C6 -177.3(3) . .
N6 Cd2 N1 C6 179.1(3) . .
N10 Cd2 N1 C1 159.06(18) . .
N5 Cd2 N1 C1 -89.8(2) . .
O5 Cd2 N1 C1 87.9(2) . .
O2 Cd2 N1 C1 -6.48(19) . .
N6 Cd2 N1 C1 -10.0(4) . .
C12 C11 C9 C10 -0.7(5) . .
C36 N5 C17 C18 2.1(4) . .
Cd2 N5 C17 C18 -172.7(2) . .
C36 N5 C17 C37 -177.4(3) . .
Cd2 N5 C17 C37 7.9(3) . .
C9 C11 C12 C13 0.8(5) . .
N3 C13 C12 C11 0.0(5) . .
C15 C13 C12 C11 -179.2(3) . .
N5 C17 C18 C19 -2.5(5) . .
C37 C17 C18 C19 176.9(3) . .
C16 N4 C15 C35 0.9(5) . .
Cd1 N4 C15 C35 175.4(3) . .
C16 N4 C15 C13 -179.4(3) . .
Cd1 N4 C15 C13 -4.9(4) . .
N3 C13 C15 N4 2.7(4) . .
C12 C13 C15 N4 -178.1(3) . .
N3 C13 C15 C35 -177.6(3) . .
C12 C13 C15 C35 1.6(5) . .
C15 N4 C16 C34 -1.7(5) . .
Cd1 N4 C16 C34 -176.0(3) . .
C6 N2 C2 C1 0.1(3) . .
Cd1 N2 C2 C1 -173.00(19) . .
C6 N2 C2 C4 -178.2(3) . .
Cd1 N2 C2 C4 8.7(3) . .
N1 C1 C2 N2 0.2(3) . .
C3 C1 C2 N2 179.7(3) . .
N1 C1 C2 C4 178.3(3) . .
C3 C1 C2 C4 -2.2(6) . .
O3 C4 C2 N2 0.0(4) . .
O7 C4 C2 N2 -179.9(3) . .
O3 C4 C2 C1 -177.9(3) . .
O7 C4 C2 C1 2.2(5) . .
C8 C5 C7 C38 0.5(5) . .
C6 C5 C7 C38 179.7(3) . .
C36 C20 C19 C18 0.4(5) . .
C17 C18 C19 C20 1.2(5) . .
C7 C5 C8 C22 1.4(4) . .
C6 C5 C8 C22 -177.9(3) . .
C13 N3 C10 C9 1.0(5) . .
Cd1 N3 C10 C9 178.5(3) . .
C11 C9 C10 N3 -0.3(6) . .
N8 Cd1 O10 C24 -0.34(19) . .
N2 Cd1 O10 C24 -148.7(2) . .
N4 Cd1 O10 C24 97.1(2) . .
O3 Cd1 O10 C24 -81.1(2) . .
N3 Cd1 O10 C24 97.6(3) . .
N10 Cd2 O5 C28 9.2(2) . .
N1 Cd2 O5 C28 129.0(2) . .
N5 Cd2 O5 C28 -58.5(4) . .
O2 Cd2 O5 C28 -158.2(2) . .
N6 Cd2 O5 C28 -71.7(2) . .
N2 Cd1 N8 C25 -122.7(3) . .
N4 Cd1 N8 C25 96.9(3) . .
O3 Cd1 N8 C25 -59.1(3) . .
N3 Cd1 N8 C25 25.6(3) . .
O10 Cd1 N8 C25 -176.2(3) . .
N2 Cd1 N8 C23 54.8(3) . .
N4 Cd1 N8 C23 -85.6(2) . .
O3 Cd1 N8 C23 118.4(2) . .
N3 Cd1 N8 C23 -156.9(2) . .
O10 Cd1 N8 C23 1.34(19) . .
N1 Cd2 N10 C25 112.0(3) . 2_557
N5 Cd2 N10 C25 -2.4(3) . 2_557
O5 Cd2 N10 C25 -166.4(3) . 2_557
O2 Cd2 N10 C25 -120.2(3) . 2_557
N6 Cd2 N10 C25 -71.9(3) . 2_557
N1 Cd2 N10 C27 -90.9(2) . .
N5 Cd2 N10 C27 154.7(2) . .
O5 Cd2 N10 C27 -9.27(19) . .
O2 Cd2 N10 C27 36.9(4) . .
N6 Cd2 N10 C27 85.2(2) . .
Cd1 O10 C24 O9 178.0(2) . .
Cd1 O10 C24 C23 -0.7(3) . .
Cd2 O5 C28 O8 171.3(2) . .
Cd2 O5 C28 C27 -7.6(3) . .
C33 O4 C22 C8 179.5(3) . .
C33 O4 C22 C21 1.0(4) . .
C5 C8 C22 O4 179.1(3) . .
C5 C8 C22 C21 -2.4(4) . .
O4 C22 C21 C38 179.9(3) . .
C8 C22 C21 C38 1.5(5) . .
C23 N8 C25 N10 -0.1(3) . 2_547
Cd1 N8 C25 N10 177.5(2) . 2_547
C23 N8 C25 C40 177.9(3) . .
Cd1 N8 C25 C40 -4.5(5) . .
C25 N8 C23 C27 0.2(3) . 2_547
Cd1 N8 C23 C27 -178.2(2) . 2_547
C25 N8 C23 C24 176.1(3) . .
Cd1 N8 C23 C24 -2.3(3) . .
O10 C24 C23 N8 2.0(4) . .
O9 C24 C23 N8 -176.7(3) . .
O10 C24 C23 C27 176.8(3) . 2_547
O9 C24 C23 C27 -1.9(5) . 2_547
C25 N10 C27 C23 0.1(3) 2_557 2_557
Cd2 N10 C27 C23 -164.6(2) . 2_557
C25 N10 C27 C28 174.1(3) 2_557 .
Cd2 N10 C27 C28 9.4(3) . .
O5 C28 C27 N10 -1.1(4) . .
O8 C28 C27 N10 179.9(3) . .
O5 C28 C27 C23 171.2(3) . 2_557
O8 C28 C27 C23 -7.7(5) . 2_557
N8 C25 C40 C42 -52.8(5) . .
N10 C25 C40 C42 125.1(3) 2_547 .
N8 C25 C40 C41 132.7(3) . .
N10 C25 C40 C41 -49.5(4) 2_547 .
C29 N6 C37 C32 1.1(5) . .
Cd2 N6 C37 C32 -157.7(3) . .
C29 N6 C37 C17 -179.5(3) . .
Cd2 N6 C37 C17 21.7(3) . .
N5 C17 C37 N6 -20.4(4) . .
C18 C17 C37 N6 160.2(3) . .
N5 C17 C37 C32 159.0(3) . .
C18 C17 C37 C32 -20.4(5) . .
C42 C40 C41 C44 1.2(5) . .
C25 C40 C41 C44 175.8(3) . .
C5 C7 C38 C21 -1.4(5) . .
C22 C21 C38 C7 0.4(5) . .
C17 N5 C36 C20 -0.4(5) . .
Cd2 N5 C36 C20 173.8(3) . .
C19 C20 C36 N5 -0.8(5) . .
C37 N6 C29 C30 -1.1(5) . .
Cd2 N6 C29 C30 155.7(3) . .
N4 C15 C35 C39 1.2(5) . .
C13 C15 C35 C39 -178.4(3) . .
C41 C40 C42 C47 -0.8(5) . .
C25 C40 C42 C47 -175.2(3) . .
N6 C37 C32 C31 -1.0(6) . .
C17 C37 C32 C31 179.7(3) . .
N6 C29 C30 C31 0.9(6) . .
C37 C32 C31 C30 0.8(7) . .
C29 C30 C31 C32 -0.8(7) . .
C15 C35 C39 C34 -2.6(6) . .
N4 C16 C34 C39 0.3(6) . .
C35 C39 C34 C16 1.8(6) . .
C45' O11 C44 C43 1.4(6) . .
C45 O11 C44 C43 177.6(4) . .
C45' O11 C44 C41 179.4(5) . .
C45 O11 C44 C41 -4.3(6) . .
C40 C41 C44 O11 -179.8(3) . .
C40 C41 C44 C43 -1.7(5) . .
C40 C42 C47 C43 0.8(5) . .
O11 C44 C43 C47 179.7(3) . .
C41 C44 C43 C47 1.7(6) . .
C42 C47 C43 C44 -1.2(6) . .
